data_4328129
loop_
_publ_author_name
'Emma Stephen'
'Alexander J. Blake'
'Emma Carter'
'David Collison'
'E. Stephen Davies'
'Ruth Edge'
'William Lewis'
'Damien M. Murphy'
'Claire Wilson'
'Robert O. Gould'
'Alan J. Holder'
'Jonathan McMaster'
'Martin Schr\"oder'

_publ_contact_author_address
;
  School of Chemistry
  The University of Nottingham
  University Park
  Nottingham  NG7 2RD
  England UK
;
_publ_contact_author_email M.Schroder@nottingham.ac.uk
_publ_contact_author_fax '0115 951 3563'
_publ_contact_author_name 'Martin Schr\"oder'
_publ_contact_author_phone '0115 951 3490'
_publ_section_title
;
 Redox Non-innocence of Thioether Crowns: Elucidation of the Electronic
 Structure of the Mononuclear Pd(III) Complexes [Pd([9]aneS~3~)~2~]^3+^
 and [Pd([18]aneS~6~)]^3+^
;
_journal_name_full 'Inorganic Chemistry'
_journal_page_first 1450
_journal_page_last 1461
_journal_paper_doi 10.1021/ic2017006
_journal_volume 51
_journal_year 2012
_chemical_formula_moiety 'C12 H24 Pd1 S6 2+, 2(P F6 -)'
_chemical_formula_sum 'C12 H24 F12 P2 Pd S6'
_chemical_formula_weight 757.07
_chemical_name_systematic
; 
 ? 
;
_space_group_IT_number 12
_symmetry_cell_setting monoclinic
_symmetry_space_group_name_Hall '-C 2y'
_symmetry_space_group_name_H-M 'C 1 2/m 1'
_atom_sites_solution_hydrogens geom
_atom_sites_solution_primary direct
_atom_sites_solution_secondary difmap
_audit_creation_method SHELX
_cell_angle_alpha 90
_cell_angle_beta 92.922(16)
_cell_angle_gamma 90.00
_cell_formula_units_Z 2
_cell_length_a 19.613(4)
_cell_length_b 10.861(3)
_cell_length_c 5.7978(12)
_cell_measurement_reflns_used 15
_cell_measurement_temperature 295(2)
_cell_measurement_theta_max 21.8
_cell_measurement_theta_min 11.8
_cell_volume 1233.4(5)
_computing_cell_refinement 'Local program'
_computing_data_collection 'Local program'
_computing_data_reduction 'Local program'
_computing_publication_material 'enCIFer (Allen et al., 2004; PLATON (Spek, 2009)'
_computing_structure_refinement 'SHELX (Sheldrick, 2008)'
_computing_structure_solution 'SHELXS86 (Sheldrick, 2008)'
_diffrn_ambient_temperature 295(2)
_diffrn_measured_fraction_theta_full 0.994
_diffrn_measured_fraction_theta_max 0.994
_diffrn_measurement_device_type 'Stoe Stadi-2 two-circle'
_diffrn_measurement_method \w
_diffrn_radiation_monochromator graphite
_diffrn_radiation_source 'sealed tube'
_diffrn_radiation_type MoK\a
_diffrn_radiation_wavelength 0.71073
_diffrn_reflns_av_R_equivalents 0.011
_diffrn_reflns_limit_h_max 23
_diffrn_reflns_limit_h_min -21
_diffrn_reflns_limit_k_max 13
_diffrn_reflns_limit_k_min -1
_diffrn_reflns_limit_l_max 7
_diffrn_reflns_limit_l_min -1
_diffrn_reflns_number 1256
_diffrn_reflns_theta_full 25.00
_diffrn_reflns_theta_max 25.0
_diffrn_reflns_theta_min 2.5
_exptl_absorpt_coefficient_mu 1.483
_exptl_absorpt_correction_T_max 0.85
_exptl_absorpt_correction_T_min 0.55
_exptl_absorpt_correction_type psi-scan
_exptl_absorpt_process_details 'Local program'
_exptl_crystal_colour 'dark green'
_exptl_crystal_density_diffrn 2.039
_exptl_crystal_description needle
_exptl_crystal_F_000 752
_exptl_crystal_size_max 0.50
_exptl_crystal_size_mid 0.17
_exptl_crystal_size_min 0.10
_refine_diff_density_max 0.82
_refine_diff_density_min -0.65
_refine_diff_density_rms 0.12
_refine_ls_extinction_method none
_refine_ls_goodness_of_fit_ref 1.250
_refine_ls_hydrogen_treatment constr
_refine_ls_matrix_type full
_refine_ls_number_parameters 83
_refine_ls_number_reflns 913
_refine_ls_number_restraints 0
_refine_ls_R_factor_gt 0.0536
_refine_ls_shift/su_max 0.101
_refine_ls_shift/su_mean 0.033
_refine_ls_structure_factor_coef Fsqd
_refine_ls_weighting_details 'calc w=1/[\s^2^(Fo) + 0.000513F^2^]'
_refine_ls_weighting_scheme calc
_refine_ls_wR_factor_gt 0.0649
_reflns_number_gt 913
_reflns_number_total 1137
_reflns_threshold_expression >2sigma(I)
_cod_data_source_file ic2017006_si_002_1.cif
_cod_data_source_block '[Pd([18]aneS6)]_2PF6'
_cod_original_sg_symbol_H-M 'C 2/m'
_cod_original_formula_sum 'C12 H24 F12 P2 Pd1 S6'
_cod_database_code 4328129

loop_
_symmetry_equiv_pos_as_xyz
'x, y, z'
'x, -y, z'
'x+1/2, y+1/2, z'
'x+1/2, -y+1/2, z'
'-x, -y, -z'
'-x, y, -z'
'-x+1/2, -y+1/2, -z'
'-x+1/2, y+1/2, -z'

loop_
_atom_site_aniso_label
_atom_site_aniso_U_11
_atom_site_aniso_U_22
_atom_site_aniso_U_33
_atom_site_aniso_U_23
_atom_site_aniso_U_13
_atom_site_aniso_U_12
Pd1 0.0322(6) 0.0287(6) 0.0325(6) 0.0000 -0.0012(4) 0.0000
S1 0.0650(9) 0.0672(20) 0.0402(6) 0.0000 0.0111(14) 0.0000
C2 0.068(6) 0.077(7) 0.076(6) 0.000(5) 0.024(5) -0.023(5)
C3 0.058(5) 0.071(7) 0.109(9) -0.026(6) 0.004(6) -0.020(5)
S4 0.0459(11) 0.0408(11) 0.0452(11) -0.0068(8) -0.0050(9) -0.0027(8)
P1 0.0506(17) 0.0460(7) 0.0444(17) 0.0000 -0.0012(13) 0.0000
F1 0.279(17) 0.156(12) 0.060(6) 0.0000 0.015(8) 0.0000
F2 0.369(25) 0.245(19) 0.042(6) 0.0000 0.015(9) 0.0000
F3 0.174(8) 0.188(9) 0.165(9) 0.009(8) -0.006(7) -0.118(8)
F4 0.144(7) 0.153(8) 0.304(17) 0.002(10) -0.034(9) 0.083(7)

loop_
_atom_site_label
_atom_site_type_symbol
_atom_site_fract_x
_atom_site_fract_y
_atom_site_fract_z
_atom_site_U_iso_or_equiv
_atom_site_occupancy
_atom_site_symmetry_multiplicity
_atom_site_disorder_assembly
_atom_site_disorder_group
Pd1 Pd 0.0000 0.0000 0.0000 0.0312(6) 1 4 . .
S1 S 0.13050(16) 0.0000 -0.2534(5) 0.0573(19) 1 2 . .
C2 C 0.1692(5) 0.1285(9) -0.0997(19) 0.073(6) 1 1 . .
C3 C 0.1469(4) 0.1558(9) 0.1416(21) 0.079(7) 1 1 . .
S4 S 0.05988(9) 0.15546(17) 0.2012(3) 0.0441(11) 1 1 . .
C5A C 0.0369(9) 0.2949(14) 0.030(3) 0.042(7) 0.5 1 A 2
C5B C 0.0115(12) 0.2843(19) 0.134(5) 0.072(9) 0.5 1 B 1
P1 P 0.15686(15) 0.5000 0.5622(5) 0.0471(17) 1 2 . .
F1 F 0.1565(8) 0.5000 0.2958(19) 0.165(12) 1 2 . .
F2 F 0.1550(11) 0.5000 0.8202(20) 0.219(17) 1 2 . .
F3 F 0.1046(5) 0.3969(9) 0.5376(21) 0.176(9) 1 2 . .
F4 F 0.2124(5) 0.4034(9) 0.582(3) 0.201(11) 1 1 . .
H2A H 0.1592 0.2100 -0.2028 0.0800 1 1 . .
H2B H 0.2235 0.1112 -0.0869 0.0800 1 1 . .
H3A H 0.1712 0.0881 0.2547 0.0800 1 1 . .
H3B H 0.1664 0.2462 0.1859 0.0800 1 1 . .
H5A1 H 0.0652 0.2968 -0.1259 0.0800 0.5 1 A 2
H5A2 H 0.0500 0.3768 0.1319 0.0800 0.5 1 A 2
H5B1 H 0.0416 0.3671 0.1766 0.0800 0.5 1 B 1
H5B2 H -0.0334 0.2859 0.2383 0.0800 0.5 1 B 1

loop_
_atom_type_symbol
_atom_type_description
_atom_type_scat_dispersion_real
_atom_type_scat_dispersion_imag
_atom_type_scat_source
C C 0.0033 0.0016 'International Tables Vol C Tables 4.2.6.8 and 6.1.1.4'
H H 0.0000 0.0000 'International Tables Vol C Tables 4.2.6.8 and 6.1.1.4'
S S 0.1246 0.1234 'International Tables Vol C Tables 4.2.6.8 and 6.1.1.4'
Pd Pd -0.9988 1.0072 'International Tables Vol C Tables 4.2.6.8 and 6.1.1.4'
P P 0.1023 0.0942 'International Tables Vol C Tables 4.2.6.8 and 6.1.1.4'
F F 0.0171 0.0103 'International Tables Vol C Tables 4.2.6.8 and 6.1.1.4'

loop_
_geom_angle_atom_site_label_1
_geom_angle_atom_site_label_2
_geom_angle_atom_site_label_3
_geom_angle
_geom_angle_site_symmetry_3
S1 Pd1 S4 79.95(6) .
Pd1 S4 C5A 102.8(5) .
S4 Pd1 S4 87.36(6) 6_555
Pd1 S4 C3 111.8(4) .
Pd1 S4 C5B 102.5(8) .
Pd1 S1 C2 96.0(3) .
C3 S4 C5A 96.0(6) .
C2 S1 C2 101.5(5) .
C3 S4 C5B 118.8(9) .
S1 C2 C3 118.3(7) .
S4 C5A C5A 109.6(12) 6_555
C2 C3 S4 120.6(8) .
S4 C5B C5B 110.2(16) 6_555

loop_
_geom_bond_atom_site_label_1
_geom_bond_atom_site_label_2
_geom_bond_distance
_geom_bond_site_symmetry_2
Pd1 S1 3.0154(25) .
Pd1 S4 2.3347(18) .
S1 C2 1.802(10) .
C2 C3 1.516(15) .
C3 S4 1.758(11) .
S4 C5A 1.854(17) .
S4 C5B 1.724(24) .
C5A C5A 1.473(24) 6_555
C5B C5B 1.60(3) 6_555

loop_
_geom_torsion_atom_site_label_1
_geom_torsion_atom_site_label_2
_geom_torsion_atom_site_label_3
_geom_torsion_atom_site_label_4
_geom_torsion
_geom_torsion_site_symmetry_4
_geom_torsion_site_symmetry_3
C2 C3 S4 C5A -68.5(10) . .
C2 C3 S4 C5B -81.3(13) . .
C3 S4 C5A C5A 158.5(12) 6_555 .
C3 S4 C5B C5B 81.0(17) 6_555 .
S4 C5A C5A S4 -59.7(13) 6_555 6_555
S1 C2 C3 S4 -45.8(8) . .
S4 C5B C5B S4 60.3(19) 6_555 6_555
S1 C2 C3 S4 -45.2(11) . .
